data_1566648
loop_
_publ_author_name
'Salzmann, C. G.'
'Radaelli, P. G.'
'Hallbrucker, A.'
'Mayer, E.'
'Finney, J. L.'

_publ_section_title
;
 The preparation and structures of hydrogen ordered phases of ice
;
_journal_name_full Science
_journal_page_first 1758
_journal_volume 311
_journal_year 2006
_chemical_formula_sum 'D2 O'
_chemical_name_systematic 'ice XIV'
_space_group_IT_number 19
_space_group_name_Hall 'P 2ac 2ab'
_space_group_name_H-M_alt 'P 21 21 21'
_symmetry_cell_setting orthorhombic
_symmetry_Int_Tables_number 19
_symmetry_space_group_name_H-M 'P 21 21 21'
_cell_angle_alpha 90
_cell_angle_beta 90
_cell_angle_gamma 90
_cell_formula_units_Z 12
_cell_length_a 8.3499(2)
_cell_length_b 8.1391(2)
_cell_length_c 4.0825(1)
_cell_volume 277.449(12)
_cod_data_source_file iceXIV_Salzmann2006.cif
_cod_data_source_block iceXIV_Salzmann2006
_cod_original_cell_volume 277.45
_cod_original_formula_sum 'D2 O1'
_cod_database_code 1566648

loop_
_symmetry_equiv_pos_site_id
_symmetry_equiv_pos_as_xyz
1 '-x, y+1/2, -z+1/2'
2 'x+1/2, -y+1/2, -z'
3 '-x+1/2, -y, z+1/2'
4 'x, y, z'

loop_
_atom_site_label
_atom_site_type_symbol
_atom_site_fract_x
_atom_site_fract_y
_atom_site_fract_z
_atom_site_U_iso_or_equiv
_atom_site_occupancy
O1 O2- 0.0059(3) 0.2568(5) 0.1304(7) 1.53(2) 1.0
O2 O2- 0.6308(3) 0.9922(3) 0.2485(7) 1.53(2) 1.0
O3 O2- 0.2525(4) 0.8858(3) 0.0063(6) 1.53(2) 1.0
D1 D1+ 0.0557(7) 0.3284(7) 0.9845(1) 2.03(1) 0.407(3)
D2 D1+ 0.5275(5) 0.8410(4) 0.4684(1) 2.03(1) 0.620(4)
D3 D1+ 0.0920(2) 0.2056(3) 0.2671(6) 2.03(1) 1.0
D4 D1+ 0.7895(3) 0.9679(3) 0.8954(7) 2.03(1) 1.0
D5 D1+ 0.7340(3) 0.4630(3) 0.3225(6) 2.03(1) 1.0
D6 D1+ 0.4111(4) 0.5790(5) 0.3625(1) 2.03(1) 0.593(3)
D7 D1+ 0.9018(8) 0.1018(7) 0.8552(2) 2.03(1) 0.380(4)
D8 D1+ 0.8472(3) 0.3248(3) 0.4010(6) 2.03(1) 1.0

loop_
_citation_id
_citation_doi
_citation_year
1 10.1126/science.1123896 2006
